data_2219746
loop_
_publ_author_name
'Lin, Jun'
'Jian, Fang-Fang'

_publ_section_title
;
 3,9-Di-2-furyl-2,4,8,10-tetraoxaspiro[5.5]undecane
;
_journal_coeditor_code AT2637
_journal_issue 11
_journal_name_full 'Acta Crystallographica Section E'
_journal_page_first o2130
_journal_paper_doi 10.1107/S1600536808032996
_journal_volume 64
_journal_year 2008
_chemical_formula_iupac 'C15 H16 O6'
_chemical_formula_moiety 'C15 H16 O6'
_chemical_formula_sum 'C15 H16 O6'
_chemical_formula_weight 292.28
_chemical_name_systematic
;
3,9-Di-2-furyl-2,4,8,10-tetraoxaspiro[5.5]undecane
;
_space_group_IT_number 29
_symmetry_cell_setting orthorhombic
_symmetry_space_group_name_Hall 'P 2c -2ac'
_symmetry_space_group_name_H-M 'P c a 21'
_atom_sites_solution_hydrogens geom
_atom_sites_solution_primary direct
_atom_sites_solution_secondary difmap
_audit_creation_method SHELXL-97
_cell_angle_alpha 90.00
_cell_angle_beta 90.00
_cell_angle_gamma 90.00
_cell_formula_units_Z 8
_cell_length_a 11.756(3)
_cell_length_b 5.5832(13)
_cell_length_c 42.728(9)
_cell_measurement_reflns_used 2523
_cell_measurement_temperature 273(2)
_cell_measurement_theta_max 28.78
_cell_measurement_theta_min 1.91
_cell_volume 2804.5(11)
_computing_cell_refinement 'SAINT (Bruker, 1997)'
_computing_data_collection 'SMART (Bruker, 1997)'
_computing_data_reduction 'SAINT (Bruker, 1997)'
_computing_molecular_graphics 'SHELXTL (Sheldrick, 2008)'
_computing_publication_material 'SHELXTL (Sheldrick, 2008)'
_computing_structure_refinement 'SHELXL97 (Sheldrick, 2008)'
_computing_structure_solution 'SHELXS97 (Sheldrick, 2008)'
_diffrn_ambient_temperature 273(2)
_diffrn_measured_fraction_theta_full 0.961
_diffrn_measured_fraction_theta_max 0.961
_diffrn_measurement_device_type 'Bruker SMART CCD area-detector'
_diffrn_measurement_method '\f and \w'
_diffrn_radiation_monochromator graphite
_diffrn_radiation_source 'fine-focus sealed tube'
_diffrn_radiation_type MoK\a
_diffrn_radiation_wavelength 0.71073
_diffrn_reflns_av_R_equivalents 0.0689
_diffrn_reflns_av_sigmaI/netI 0.0832
_diffrn_reflns_limit_h_max 15
_diffrn_reflns_limit_h_min -15
_diffrn_reflns_limit_k_max 6
_diffrn_reflns_limit_k_min -7
_diffrn_reflns_limit_l_max 57
_diffrn_reflns_limit_l_min -28
_diffrn_reflns_number 13819
_diffrn_reflns_theta_full 28.78
_diffrn_reflns_theta_max 28.78
_diffrn_reflns_theta_min 1.91
_exptl_absorpt_coefficient_mu 0.108
_exptl_absorpt_correction_type none
_exptl_crystal_colour colourless
_exptl_crystal_density_diffrn 1.384
_exptl_crystal_density_method 'not measured'
_exptl_crystal_description bar
_exptl_crystal_F_000 1232
_exptl_crystal_size_max 0.20
_exptl_crystal_size_mid 0.15
_exptl_crystal_size_min 0.13
_refine_diff_density_max 0.172
_refine_diff_density_min -0.167
_refine_ls_extinction_coef 0.0043(7)
_refine_ls_extinction_expression Fc^*^=kFc[1+0.001xFc^2^\l^3^/sin(2\q)]^-1/4^
_refine_ls_extinction_method 'SHELXL97 (Sheldrick, 2008)'
_refine_ls_goodness_of_fit_ref 1.019
_refine_ls_hydrogen_treatment constr
_refine_ls_matrix_type full
_refine_ls_number_parameters 380
_refine_ls_number_reflns 3554
_refine_ls_number_restraints 1
_refine_ls_restrained_S_all 1.019
_refine_ls_R_factor_all 0.1263
_refine_ls_R_factor_gt 0.0498
_refine_ls_shift/su_max 0.001
_refine_ls_shift/su_mean 0.000
_refine_ls_structure_factor_coef Fsqd
_refine_ls_weighting_details 'calc w=1/[\s^2^(Fo^2^)+(0.043P)^2^] where P=(Fo^2^+2Fc^2^)/3'
_refine_ls_weighting_scheme calc
_refine_ls_wR_factor_gt 0.0991
_refine_ls_wR_factor_ref 0.1245
_reflns_number_gt 1793
_reflns_number_total 3554
_reflns_threshold_expression I>2\s(I)
_cod_data_source_file at2637.cif
_cod_data_source_block I
_cod_original_formula_sum 'C15 H16 O6 '
_cod_database_code 2219746
_cod_database_fobs_code 2219746

loop_
_symmetry_equiv_pos_as_xyz
'x, y, z'
'-x, -y, z+1/2'
'-x+1/2, y, z+1/2'
'x+1/2, -y, z'

loop_
_atom_site_type_symbol
_atom_site_label
_atom_site_fract_x
_atom_site_fract_y
_atom_site_fract_z
_atom_site_U_iso_or_equiv
_atom_site_adp_type
_atom_site_calc_flag
_atom_site_refinement_flags
_atom_site_occupancy
O O1A -0.9377(3) -0.0310(7) -0.19447(12) 0.0640(12) Uani d . 1
O O2A -0.7186(2) -0.2654(6) -0.14554(7) 0.0511(8) Uani d . 1
O O3A -0.8254(3) 0.0757(7) -0.13372(8) 0.0497(8) Uani d . 1
O O4A -0.4986(2) -0.0918(6) -0.06685(8) 0.0501(8) Uani d . 1
O O5A -0.6606(2) -0.3243(5) -0.06050(7) 0.0485(8) Uani d . 1
O O6A -0.5577(3) -0.5078(7) -0.00488(13) 0.0686(14) Uani d . 1
C C1A -1.0251(4) -0.1649(13) -0.20675(12) 0.0699(17) Uani d . 1
H H1 -1.0780 -0.1086 -0.2212 0.084 Uiso calc R 1
C C2A -1.0235(5) -0.3856(14) -0.19522(15) 0.0729(17) Uani d . 1
H H2 -1.0737 -0.5093 -0.1999 0.087 Uiso calc R 1
C C3A -0.9290(4) -0.3953(12) -0.17413(12) 0.0610(14) Uani d . 1
H H3A -0.9060 -0.5269 -0.1624 0.073 Uiso calc R 1
C C4A -0.8807(4) -0.1810(9) -0.17450(11) 0.0493(13) Uani d . 1
C C5A -0.7824(4) -0.0747(10) -0.15763(12) 0.0488(12) Uani d . 1
H H3 -0.7358 0.0191 -0.1722 0.059 Uiso calc R 1
C C6A -0.6229(3) -0.1810(9) -0.12730(11) 0.0498(12) Uani d . 1
H H4 -0.5708 -0.0946 -0.1408 0.060 Uiso calc R 1
H H5 -0.5825 -0.3170 -0.1186 0.060 Uiso calc R 1
C C7A -0.7335(4) 0.1789(9) -0.11575(12) 0.0529(13) Uani d . 1
H H6 -0.7644 0.2807 -0.0994 0.063 Uiso calc R 1
H H7 -0.6864 0.2770 -0.1293 0.063 Uiso calc R 1
C C8A -0.6613(4) -0.0183(8) -0.10104(15) 0.0406(15) Uani d . 1
C C9A -0.5593(4) 0.0911(10) -0.08414(13) 0.0564(13) Uani d . 1
H H8 -0.5086 0.1644 -0.0993 0.068 Uiso calc R 1
H H9 -0.5852 0.2148 -0.0699 0.068 Uiso calc R 1
C C10A -0.7312(3) -0.1575(8) -0.07684(11) 0.0479(12) Uani d . 1
H H10A -0.7649 -0.0464 -0.0620 0.058 Uiso calc R 1
H H10B -0.7923 -0.2426 -0.0873 0.058 Uiso calc R 1
C C11A -0.5709(4) -0.2040(8) -0.04513(11) 0.0466(11) Uani d . 1
H H11A -0.6017 -0.0853 -0.0305 0.056 Uiso calc R 1
C C12A -0.5016(3) -0.3830(8) -0.02793(10) 0.0429(11) Uani d . 1
C C13A -0.3940(4) -0.4551(11) -0.02931(16) 0.0567(16) Uani d . 1
H H13A -0.3380 -0.3968 -0.0427 0.068 Uiso calc R 1
C C14A -0.3807(4) -0.6389(9) -0.00639(13) 0.0592(14) Uani d . 1
H H14A -0.3146 -0.7240 -0.0020 0.071 Uiso calc R 1
C C15A -0.4803(5) -0.6641(10) 0.00723(13) 0.0683(16) Uani d . 1
H H15A -0.4958 -0.7740 0.0230 0.082 Uiso calc R 1
O O1C -0.8218(3) 0.0078(6) -0.44998(13) 0.0703(15) Uani d . 1
O O2C -0.7613(2) -0.4102(6) -0.38836(8) 0.0505(8) Uani d . 1
O O3C -0.9241(2) -0.1758(5) -0.39479(7) 0.0472(8) Uani d . 1
O O4C -0.9819(2) -0.2334(6) -0.31003(7) 0.0522(8) Uani d . 1
O O5C -1.0889(3) -0.5735(6) -0.32170(8) 0.0488(8) Uani d . 1
O O6C -1.1999(3) -0.4592(7) -0.25972(11) 0.0637(12) Uani d . 1
C C1C -0.7431(5) 0.1642(10) -0.46269(13) 0.0670(15) Uani d . 1
H H10 -0.7580 0.2719 -0.4788 0.080 Uiso calc R 1
C C2C -0.6432(4) 0.1384(9) -0.44859(13) 0.0594(14) Uani d . 1
H H11 -0.5771 0.2238 -0.4529 0.071 Uiso calc R 1
C C3C -0.6563(4) -0.0432(10) -0.42592(15) 0.0525(14) Uani d . 1
H H12 -0.6004 -0.1010 -0.4125 0.063 Uiso calc R 1
C C4C -0.7649(4) -0.1166(9) -0.42743(11) 0.0467(12) Uani d . 1
C C5C -0.8333(3) -0.2969(8) -0.40988(12) 0.0486(12) Uani d . 1
H H13 -0.8641 -0.4157 -0.4245 0.058 Uiso calc R 1
C C6C -0.8220(4) -0.5912(10) -0.37114(13) 0.0545(13) Uani d . 1
H H14 -0.7716 -0.6637 -0.3559 0.065 Uiso calc R 1
H H15 -0.8473 -0.7156 -0.3854 0.065 Uiso calc R 1
C C7C -0.9949(3) -0.3431(8) -0.37802(11) 0.0492(13) Uani d . 1
H H16 -1.0294 -0.4539 -0.3927 0.059 Uiso calc R 1
H H17 -1.0553 -0.2570 -0.3674 0.059 Uiso calc R 1
C C8C -0.9258(4) -0.4814(8) -0.35426(16) 0.0446(16) Uani d . 1
C C9C -0.8853(3) -0.3187(9) -0.32749(11) 0.0486(12) Uani d . 1
H H18 -0.8349 -0.4075 -0.3138 0.058 Uiso calc R 1
H H19 -0.8434 -0.1839 -0.3360 0.058 Uiso calc R 1
C C10C -0.9987(4) -0.6797(8) -0.33978(13) 0.0540(13) Uani d . 1
H H10C -1.0306 -0.7793 -0.3562 0.065 Uiso calc R 1
H H10D -0.9520 -0.7800 -0.3264 0.065 Uiso calc R 1
C C11C -1.0466(4) -0.4235(10) -0.29762(12) 0.0445(11) Uani d . 1
H H11B -1.0004 -0.5173 -0.2830 0.053 Uiso calc R 1
C C12C -1.1446(4) -0.3143(9) -0.28089(11) 0.0502(13) Uani d . 1
C C13C -1.1951(4) -0.0968(11) -0.28203(12) 0.0587(14) Uani d . 1
H H13B -1.1740 0.0319 -0.2946 0.070 Uiso calc R 1
C C14C -1.2866(4) -0.1037(14) -0.26034(13) 0.0701(15) Uani d . 1
H H14C -1.3370 0.0201 -0.2559 0.084 Uiso calc R 1
C C15C -1.2864(4) -0.3213(13) -0.24756(13) 0.0708(17) Uani d . 1
H H15B -1.3377 -0.3731 -0.2324 0.085 Uiso calc R 1

loop_
_atom_site_aniso_label
_atom_site_aniso_U_11
_atom_site_aniso_U_22
_atom_site_aniso_U_33
_atom_site_aniso_U_12
_atom_site_aniso_U_13
_atom_site_aniso_U_23
O1A 0.056(2) 0.081(3) 0.055(3) -0.0011(19) -0.010(2) 0.012(2)
O2A 0.0440(17) 0.049(2) 0.0598(19) 0.0066(15) -0.0060(16) -0.0094(16)
O3A 0.0468(18) 0.047(2) 0.055(2) 0.0073(16) -0.0066(17) -0.002(2)
O4A 0.0347(16) 0.053(2) 0.063(2) -0.0062(14) -0.0055(16) 0.007(2)
O5A 0.0325(16) 0.052(2) 0.0610(18) -0.0038(13) -0.0051(15) 0.0122(16)
O6A 0.045(2) 0.091(4) 0.070(3) 0.0075(18) 0.005(2) 0.032(2)
C1A 0.050(3) 0.104(6) 0.056(4) -0.002(3) -0.012(3) -0.006(3)
C2A 0.059(4) 0.077(5) 0.083(4) -0.010(3) -0.010(3) -0.020(4)
C3A 0.058(3) 0.062(4) 0.062(3) -0.007(3) -0.011(3) -0.004(3)
C4A 0.043(3) 0.058(4) 0.047(3) 0.002(2) -0.005(2) 0.002(2)
C5A 0.043(3) 0.051(3) 0.053(3) 0.004(2) 0.003(2) 0.006(3)
C6A 0.038(3) 0.059(3) 0.052(3) 0.003(2) 0.002(2) 0.004(2)
C7A 0.053(3) 0.046(3) 0.060(3) -0.003(2) -0.015(3) -0.002(3)
C8A 0.032(2) 0.040(4) 0.050(4) 0.0023(18) -0.004(2) -0.001(2)
C9A 0.053(3) 0.043(3) 0.073(4) -0.006(2) -0.015(3) 0.000(3)
C10A 0.034(2) 0.053(3) 0.057(3) 0.009(2) -0.007(2) 0.005(2)
C11A 0.042(3) 0.052(3) 0.046(3) 0.000(2) -0.005(2) -0.001(2)
C12A 0.036(2) 0.053(3) 0.040(3) -0.002(2) 0.001(2) 0.000(2)
C13A 0.045(3) 0.062(4) 0.063(4) 0.004(2) 0.010(3) 0.010(3)
C14A 0.052(3) 0.065(4) 0.061(4) 0.008(2) -0.014(3) 0.002(3)
C15A 0.058(3) 0.081(4) 0.066(4) -0.002(3) -0.007(3) 0.025(3)
O1C 0.0427(19) 0.092(4) 0.076(3) 0.0014(17) -0.001(2) 0.032(2)
O2C 0.0375(16) 0.052(2) 0.062(2) 0.0069(15) 0.0041(17) 0.008(2)
O3C 0.0334(16) 0.053(2) 0.0553(18) 0.0017(14) 0.0044(14) 0.0040(16)
O4C 0.0429(18) 0.051(2) 0.062(2) -0.0053(15) 0.0059(16) -0.0054(17)
O5C 0.0437(18) 0.0462(19) 0.057(2) -0.0067(16) 0.0043(17) -0.001(2)
O6C 0.061(2) 0.074(3) 0.056(3) -0.0053(18) 0.009(2) 0.007(2)
C1C 0.058(3) 0.076(4) 0.068(3) -0.001(3) 0.012(3) 0.032(3)
C2C 0.052(3) 0.062(4) 0.064(4) -0.011(2) -0.001(3) 0.004(3)
C3C 0.041(3) 0.065(4) 0.051(4) -0.005(2) 0.000(3) 0.003(3)
C4C 0.040(3) 0.054(3) 0.046(3) -0.001(2) 0.001(2) 0.002(3)
C5C 0.037(2) 0.051(3) 0.058(3) 0.003(2) 0.004(2) -0.004(2)
C6C 0.048(3) 0.050(3) 0.066(3) 0.006(2) 0.012(3) 0.008(3)
C7C 0.035(2) 0.053(3) 0.060(3) -0.003(2) -0.002(2) 0.002(2)
C8C 0.042(3) 0.034(3) 0.058(4) -0.0001(18) 0.001(3) 0.001(2)
C9C 0.031(2) 0.058(3) 0.057(3) -0.002(2) 0.004(2) -0.005(2)
C10C 0.057(3) 0.042(3) 0.063(3) -0.004(2) 0.012(3) 0.000(3)
C11C 0.044(3) 0.048(3) 0.042(3) 0.002(2) -0.002(2) 0.006(3)
C12C 0.047(3) 0.067(4) 0.036(3) -0.005(2) -0.003(2) 0.005(2)
C13C 0.058(3) 0.064(4) 0.055(3) 0.013(3) 0.007(3) 0.005(3)
C14C 0.055(3) 0.095(5) 0.060(4) 0.014(3) 0.005(3) -0.011(4)
C15C 0.048(3) 0.106(5) 0.059(3) -0.006(3) 0.015(3) -0.011(4)

loop_
_atom_type_symbol
_atom_type_description
_atom_type_scat_dispersion_real
_atom_type_scat_dispersion_imag
_atom_type_scat_source
C C 0.0033 0.0000 'International Tables Vol C Tables 4.2.6.8 and 6.1.1.4'
H H 0.0000 0.0000 'International Tables Vol C Tables 4.2.6.8 and 6.1.1.4'
O O 0.0106 0.0000 'International Tables Vol C Tables 4.2.6.8 and 6.1.1.4'

loop_
_geom_angle_atom_site_label_1
_geom_angle_atom_site_label_2
_geom_angle_atom_site_label_3
_geom_angle
C4A O1A C1A 105.7(5)
C5A O2A C6A 111.5(4)
C5A O3A C7A 110.7(3)
C11A O4A C9A 110.7(3)
C11A O5A C10A 110.5(3)
C15A O6A C12A 106.0(4)
C2A C1A O1A 110.7(5)
C2A C1A H1 124.7
O1A C1A H1 124.7
C1A C2A C3A 106.2(6)
C1A C2A H2 126.9
C3A C2A H2 126.9
C4A C3A C2A 106.9(6)
C4A C3A H3A 126.5
C2A C3A H3A 126.5
C3A C4A O1A 110.5(4)
C3A C4A C5A 133.5(5)
O1A C4A C5A 116.0(5)
O2A C5A O3A 112.1(4)
O2A C5A C4A 107.0(4)
O3A C5A C4A 108.0(3)
O2A C5A H3 109.9
O3A C5A H3 109.9
C4A C5A H3 109.9
O2A C6A C8A 111.3(3)
O2A C6A H4 109.4
C8A C6A H4 109.4
O2A C6A H5 109.4
C8A C6A H5 109.4
H4 C6A H5 108.0
O3A C7A C8A 110.3(4)
O3A C7A H6 109.6
C8A C7A H6 109.6
O3A C7A H7 109.6
C8A C7A H7 109.6
H6 C7A H7 108.1
C6A C8A C9A 110.8(4)
C6A C8A C7A 107.1(5)
C9A C8A C7A 110.0(4)
C6A C8A C10A 110.9(4)
C9A C8A C10A 107.7(5)
C7A C8A C10A 110.2(4)
O4A C9A C8A 110.2(4)
O4A C9A H8 109.6
C8A C9A H8 109.6
O4A C9A H9 109.6
C8A C9A H9 109.6
H8 C9A H9 108.1
O5A C10A C8A 110.4(3)
O5A C10A H10A 109.6
C8A C10A H10A 109.6
O5A C10A H10B 109.6
C8A C10A H10B 109.6
H10A C10A H10B 108.1
O4A C11A O5A 110.9(4)
O4A C11A C12A 107.2(3)
O5A C11A C12A 108.7(4)
O4A C11A H11A 110.0
O5A C11A H11A 110.0
C12A C11A H11A 110.0
C13A C12A O6A 109.6(5)
C13A C12A C11A 134.8(5)
O6A C12A C11A 115.6(4)
C12A C13A C14A 107.0(5)
C12A C13A H13A 126.5
C14A C13A H13A 126.5
C15A C14A C13A 106.4(5)
C15A C14A H14A 126.8
C13A C14A H14A 126.8
C14A C15A O6A 111.0(5)
C14A C15A H15A 124.5
O6A C15A H15A 124.5
C4C O1C C1C 105.7(4)
C5C O2C C6C 110.7(3)
C5C O3C C7C 110.6(3)
C11C O4C C9C 111.8(4)
C11C O5C C10C 112.0(3)
C15C O6C C12C 105.5(5)
C2C C1C O1C 110.2(5)
C2C C1C H10 124.9
O1C C1C H10 124.9
C1C C2C C3C 107.0(4)
C1C C2C H11 126.5
C3C C2C H11 126.5
C4C C3C C2C 106.9(5)
C4C C3C H12 126.6
C2C C3C H12 126.6
C3C C4C O1C 110.2(5)
C3C C4C C5C 134.0(5)
O1C C4C C5C 115.8(4)
O2C C5C O3C 111.8(4)
O2C C5C C4C 108.0(4)
O3C C5C C4C 108.2(4)
O2C C5C H13 109.6
O3C C5C H13 109.6
C4C C5C H13 109.6
O2C C6C C8C 110.6(4)
O2C C6C H14 109.5
C8C C6C H14 109.5
O2C C6C H15 109.5
C8C C6C H15 109.5
H14 C6C H15 108.1
O3C C7C C8C 110.8(3)
O3C C7C H16 109.5
C8C C7C H16 109.5
O3C C7C H17 109.5
C8C C7C H17 109.5
H16 C7C H17 108.1
C7C C8C C10C 109.9(4)
C7C C8C C9C 111.4(4)
C10C C8C C9C 107.5(5)
C7C C8C C6C 108.3(5)
C10C C8C C6C 110.1(4)
C9C C8C C6C 109.7(4)
O4C C9C C8C 109.7(3)
O4C C9C H18 109.7
C8C C9C H18 109.7
O4C C9C H19 109.7
C8C C9C H19 109.7
H18 C9C H19 108.2
O5C C10C C8C 109.3(4)
O5C C10C H10C 109.8
C8C C10C H10C 109.8
O5C C10C H10D 109.8
C8C C10C H10D 109.8
H10C C10C H10D 108.3
O4C C11C O5C 111.2(4)
O4C C11C C12C 106.9(4)
O5C C11C C12C 108.7(4)
O4C C11C H11B 110.0
O5C C11C H11B 110.0
C12C C11C H11B 110.0
C13C C12C O6C 110.1(5)
C13C C12C C11C 133.7(5)
O6C C12C C11C 116.2(5)
C12C C13C C14C 106.5(6)
C12C C13C H13B 126.7
C14C C13C H13B 126.7
C15C C14C C13C 106.9(6)
C15C C14C H14C 126.6
C13C C14C H14C 126.6
C14C C15C O6C 110.9(5)
C14C C15C H15B 124.5
O6C C15C H15B 124.5

loop_
_geom_bond_atom_site_label_1
_geom_bond_atom_site_label_2
_geom_bond_distance
O1A C4A 1.370(6)
O1A C1A 1.374(7)
O2A C5A 1.401(6)
O2A C6A 1.448(5)
O3A C5A 1.416(6)
O3A C7A 1.445(5)
O4A C11A 1.405(5)
O4A C9A 1.448(6)
O5A C11A 1.412(5)
O5A C10A 1.430(5)
O6A C15A 1.363(6)
O6A C12A 1.375(6)
C1A C2A 1.327(9)
C1A H1 0.9300
C2A C3A 1.431(7)
C2A H2 0.9300
C3A C4A 1.324(7)
C3A H3A 0.9300
C4A C5A 1.486(6)
C5A H3 0.9800
C6A C8A 1.512(8)
C6A H4 0.9700
C6A H5 0.9700
C7A C8A 1.526(7)
C7A H6 0.9700
C7A H7 0.9700
C8A C9A 1.528(7)
C8A C10A 1.532(7)
C9A H8 0.9700
C9A H9 0.9700
C10A H10A 0.9700
C10A H10B 0.9700
C11A C12A 1.484(6)
C11A H11A 0.9800
C12A C13A 1.328(6)
C13A C14A 1.427(8)
C13A H13A 0.9300
C14A C15A 1.315(6)
C14A H14A 0.9300
C15A H15A 0.9300
O1C C4C 1.363(6)
O1C C1C 1.383(6)
O2C C5C 1.401(5)
O2C C6C 1.439(6)
O3C C5C 1.418(5)
O3C C7C 1.442(5)
O4C C11C 1.410(6)
O4C C9C 1.439(5)
O5C C11C 1.417(6)
O5C C10C 1.440(6)
O6C C15C 1.377(7)
O6C C12C 1.377(6)
C1C C2C 1.327(7)
C1C H10 0.9300
C2C C3C 1.411(8)
C2C H11 0.9300
C3C C4C 1.343(6)
C3C H12 0.9300
C4C C5C 1.491(6)
C5C H13 0.9800
C6C C8C 1.545(7)
C6C H14 0.9700
C6C H15 0.9700
C7C C8C 1.512(7)
C7C H16 0.9700
C7C H17 0.9700
C8C C10C 1.531(7)
C8C C9C 1.536(8)
C9C H18 0.9700
C9C H19 0.9700
C10C H10C 0.9700
C10C H10D 0.9700
C11C C12C 1.487(7)
C11C H11B 0.9800
C12C C13C 1.352(7)
C13C C14C 1.420(7)
C13C H13B 0.9300
C14C C15C 1.332(8)
C14C H14C 0.9300
C15C H15B 0.9300

loop_
_geom_hbond_atom_site_label_D
_geom_hbond_atom_site_label_H
_geom_hbond_atom_site_label_A
_geom_hbond_site_symmetry_A
_geom_hbond_distance_DH
_geom_hbond_distance_HA
_geom_hbond_distance_DA
_geom_hbond_angle_DHA
C1A H1 Cg1 1_555 0.93 2.70 3.478(6) 142

loop_
_cod_related_entry_id
_cod_related_entry_database
_cod_related_entry_code
1 ChemSpider 71130
